data_8106090
loop_
_publ_author_name
'Wang, Xia'
'Li, Han-Bing'
'Cheng, Di'
'Zhang, Shu-Ling'

_publ_section_title
;
 Crystal structure of cyclo[hexaqua-bis[1-[(2-ethyl-1H-imidazol-1-yl)
 methyl]-1H-benzotriazole-\k2 N:N&#x2032;]-bis(sulfato-\k1
 O)dicadmium(II)] monohydrate, C24H42Cd2N10O16S2
;
_journal_issue 2
_journal_name_full 'Zeitschrift f\"ur Kristallographie - New Crystal Structures'
_journal_page_first 177
_journal_page_last 178
_journal_paper_doi 10.1515/ncrs-2017-0140
_journal_volume 233
_journal_year 2018
_chemical_formula_moiety 'C24 H38 Cd2 N10 O14 S2, 2(H2 O)'
_chemical_formula_sum 'C24 H42 Cd2 N10 O16 S2'
_chemical_formula_weight 1015.60
_space_group_crystal_system triclinic
_space_group_IT_number 2
_space_group_name_Hall '-P 1'
_space_group_name_H-M_alt 'P -1'
_atom_sites_solution_hydrogens geom
_atom_sites_solution_primary direct
_atom_sites_solution_secondary difmap
_cell_angle_alpha 103.879(6)
_cell_angle_beta 100.039(6)
_cell_angle_gamma 104.567(5)
_cell_formula_units_Z 1
_cell_length_a 8.2977(5)
_cell_length_b 10.2955(6)
_cell_length_c 12.0979(9)
_cell_measurement_reflns_used 4880
_cell_measurement_temperature 291(2)
_cell_measurement_theta_max 26.3146
_cell_measurement_theta_min 3.1682
_cell_volume 940.31(12)
_computing_cell_refinement
;
CrysAlisPro, Agilent Technologies,
Version 1.171.35.19 (release 27-10-2011 CrysAlis171 .NET)
(compiled Oct 27 2011,15:02:11)
;
_computing_data_collection
;
CrysAlisPro, Agilent Technologies,
Version 1.171.35.19 (release 27-10-2011 CrysAlis171 .NET)
(compiled Oct 27 2011,15:02:11)
;
_computing_data_reduction
;
CrysAlisPro, Agilent Technologies,
Version 1.171.35.19 (release 27-10-2011 CrysAlis171 .NET)
(compiled Oct 27 2011,15:02:11)
;
_computing_molecular_graphics
;
O. V. Dolomanov, L. J. Bourhis, R. J. Gildea, J. A. K. Howard and H. Puschmann,
OLEX2: a complete structure solution, refinement and analysis program.
J. Appl. Cryst. (2009). 42, 339-341.
;
_computing_publication_material
;
O. V. Dolomanov, L. J. Bourhis, R. J. Gildea, J. A. K. Howard and H. Puschmann,
OLEX2: a complete structure solution, refinement and analysis program.
J. Appl. Cryst. (2009). 42, 339-341.
;
_computing_structure_refinement
;
SHELXL, G.M. Sheldrick, Acta Cryst.
2008). A64, 112-122
;
_computing_structure_solution
;
SHELXS, G.M. Sheldrick, Acta Cryst.
(2008). A64, 112-122
;
_diffrn_ambient_temperature 291.15
_diffrn_detector_area_resol_mean 16.2312
_diffrn_measured_fraction_theta_full 0.998
_diffrn_measured_fraction_theta_max 0.998
_diffrn_measurement_details
;
#__ type_ start__ end____ width___ exp.time_
  1 omega  -20.00   23.00   1.0000    3.0000
omega____ theta____ kappa____ phi______ frames
    -      -17.2104  -99.0000    0.0000 43

#__ type_ start__ end____ width___ exp.time_
  2 omega  -82.00  -50.00   1.0000    3.0000
omega____ theta____ kappa____ phi______ frames
    -      -17.2104  162.0000 -140.0000 32

#__ type_ start__ end____ width___ exp.time_
  3 omega  -91.00  -51.00   1.0000    3.0000
omega____ theta____ kappa____ phi______ frames
    -      -17.2104  162.0000   39.0000 40

#__ type_ start__ end____ width___ exp.time_
  4 omega  -52.00   17.00   1.0000    3.0000
omega____ theta____ kappa____ phi______ frames
    -       19.9448  -37.0000    0.0000 69

#__ type_ start__ end____ width___ exp.time_
  5 omega   -7.00   50.00   1.0000    3.0000
omega____ theta____ kappa____ phi______ frames
    -       19.9448  -99.0000 -120.0000 57

#__ type_ start__ end____ width___ exp.time_
  6 omega  -39.00   84.00   1.0000    3.0000
omega____ theta____ kappa____ phi______ frames
    -       19.9448    0.0000 -150.0000 123

#__ type_ start__ end____ width___ exp.time_
  7 omega  -24.00   52.00   1.0000    3.0000
omega____ theta____ kappa____ phi______ frames
    -       19.9448   19.0000    0.0000 76
;
_diffrn_measurement_device_type 'Xcalibur, Eos, Gemini'
_diffrn_measurement_method '\w scans'
_diffrn_orient_matrix_UB_11 -0.0187093000
_diffrn_orient_matrix_UB_12 0.0197865000
_diffrn_orient_matrix_UB_13 0.0555087000
_diffrn_orient_matrix_UB_21 0.0886978000
_diffrn_orient_matrix_UB_22 0.0348871000
_diffrn_orient_matrix_UB_23 0.0265481000
_diffrn_orient_matrix_UB_31 -0.0101475000
_diffrn_orient_matrix_UB_32 0.0628543000
_diffrn_orient_matrix_UB_33 -0.0101836000
_diffrn_radiation_monochromator graphite
_diffrn_radiation_type 'Mo K\a'
_diffrn_radiation_wavelength 0.7107
_diffrn_reflns_av_R_equivalents 0.0257
_diffrn_reflns_av_unetI/netI 0.0391
_diffrn_reflns_limit_h_max 10
_diffrn_reflns_limit_h_min -10
_diffrn_reflns_limit_k_max 12
_diffrn_reflns_limit_k_min -12
_diffrn_reflns_limit_l_max 15
_diffrn_reflns_limit_l_min -15
_diffrn_reflns_number 7804
_diffrn_reflns_theta_full 26.37
_diffrn_reflns_theta_max 26.37
_diffrn_reflns_theta_min 3.17
_diffrn_source 'Enhance (Mo) X-ray Source'
_diffrn_source_current n/a
_diffrn_source_voltage n/a
_exptl_absorpt_coefficient_mu 1.323
_exptl_absorpt_correction_T_max 1.00000
_exptl_absorpt_correction_T_min 0.94847
_exptl_absorpt_correction_type multi-scan
_exptl_absorpt_process_details
;
CrysAlisPro, Agilent Technologies,
Version 1.171.35.19 (release 27-10-2011 CrysAlis171 .NET)
(compiled Oct 27 2011,15:02:11)
Empirical absorption correction using spherical harmonics,
 implemented in SCALE3 ABSPACK scaling algorithm.
;
_exptl_crystal_colour colorless
_exptl_crystal_density_diffrn 1.793
_exptl_crystal_density_method 'not measured'
_exptl_crystal_description prismatic
_exptl_crystal_F_000 512
_exptl_crystal_size_max 0.25
_exptl_crystal_size_mid 0.23
_exptl_crystal_size_min 0.20
_refine_diff_density_max 0.334
_refine_diff_density_min -0.679
_refine_diff_density_rms 0.112
_refine_ls_extinction_method none
_refine_ls_goodness_of_fit_ref 1.012
_refine_ls_hydrogen_treatment mixed
_refine_ls_matrix_type full
_refine_ls_number_parameters 269
_refine_ls_number_reflns 3844
_refine_ls_number_restraints 2
_refine_ls_restrained_S_all 1.023
_refine_ls_R_factor_all 0.0325
_refine_ls_R_factor_gt 0.0282
_refine_ls_shift/su_max 0.000
_refine_ls_shift/su_mean 0.000
_refine_ls_structure_factor_coef Fsqd
_refine_ls_weighting_details 'calc w=1/[\s^2^(Fo^2^)+(0.0420P)^2^+0.0576P] where P=(Fo^2^+2Fc^2^)/3'
_refine_ls_weighting_scheme calc
_refine_ls_wR_factor_gt 0.0699
_refine_ls_wR_factor_ref 0.0745
_reflns_number_gt 3486
_reflns_number_total 3844
_reflns_threshold_expression >2sigma(I)
_cod_data_source_file suppl_ncrs-2017-0140_suppl.cif
_cod_data_source_block wx2
_cod_original_cell_volume 940.32(11)
_cod_database_code 8106090
_chemical_oxdiff_formula 'C11 H10 S O2'
_reflns_odcompleteness_completeness 99.84
_reflns_odcompleteness_iscentric 1
_reflns_odcompleteness_theta 26.32

loop_
_space_group_symop_id
_space_group_symop_operation_xyz
1 'x, y, z'
2 '-x, -y, -z'

loop_
_atom_site_label
_atom_site_type_symbol
_atom_site_fract_x
_atom_site_fract_y
_atom_site_fract_z
_atom_site_U_iso_or_equiv
_atom_site_adp_type
_atom_site_occupancy
_atom_site_symmetry_multiplicity
_atom_site_calc_flag
_atom_site_refinement_flags
_atom_site_disorder_assembly
_atom_site_disorder_group
Cd1 Cd 0.28437(2) 0.148428(19) 0.172881(16) 0.02552(8) Uani 1 1 d . . .
S1 S 0.27033(8) -0.20732(7) 0.06087(6) 0.02438(15) Uani 1 1 d . . .
O1 O -0.0051(2) 0.1054(2) 0.15300(19) 0.0338(5) Uani 1 1 d D . .
H1A H -0.0569 0.0178 0.1198 0.051 Uiso 1 1 d R . .
O2 O 0.5534(3) 0.1271(2) 0.17842(19) 0.0354(5) Uani 1 1 d . . .
H2A H 0.5464 0.0400 0.1493 0.053 Uiso 1 1 d R . .
H2B H 0.6035 0.1756 0.1379 0.053 Uiso 1 1 d R . .
O3 O 0.2508(3) 0.1629(2) -0.02268(18) 0.0310(4) Uani 1 1 d . . .
H3A H 0.2158 0.2337 -0.0277 0.046 Uiso 1 1 d R . .
O4 O 0.1997(3) -0.0941(2) 0.1088(2) 0.0353(5) Uani 1 1 d . . .
O5 O 0.4602(2) -0.1562(2) 0.10428(19) 0.0344(5) Uani 1 1 d . . .
O6 O 0.2216(3) -0.2450(2) -0.06870(18) 0.0382(5) Uani 1 1 d . . .
O7 O 0.2010(3) -0.3294(2) 0.09930(19) 0.0369(5) Uani 1 1 d . . .
O8 O 0.1576(4) 0.3870(3) -0.0555(3) 0.0522(7) Uani 1 1 d . . .
N1 N 0.3071(3) 0.1191(2) 0.3630(2) 0.0297(5) Uani 1 1 d . . .
N2 N 0.4348(3) 0.2102(2) 0.4462(2) 0.0314(5) Uani 1 1 d . . .
N3 N 0.4382(3) 0.1700(2) 0.54425(19) 0.0278(5) Uani 1 1 d . . .
N4 N 0.5527(3) 0.3861(2) 0.7037(2) 0.0271(5) Uani 1 1 d . . .
N5 N 0.6020(3) 0.6139(2) 0.7670(2) 0.0327(5) Uani 1 1 d . . .
C1 C 0.2600(4) -0.0364(3) 0.5948(3) 0.0389(7) Uani 1 1 d . . .
H1 H 0.3188 -0.0153 0.6729 0.047 Uiso 1 1 calc R . .
C2 C 0.1185(4) -0.1521(4) 0.5406(3) 0.0468(9) Uani 1 1 d . . .
H2 H 0.0789 -0.2105 0.5844 0.056 Uiso 1 1 calc R . .
C3 C 0.0302(4) -0.1867(3) 0.4221(3) 0.0426(8) Uani 1 1 d . . .
H3 H -0.0647 -0.2668 0.3900 0.051 Uiso 1 1 calc R . .
C4 C 0.0814(4) -0.1047(3) 0.3529(3) 0.0344(7) Uani 1 1 d . . .
H4 H 0.0240 -0.1277 0.2742 0.041 Uiso 1 1 calc R . .
C5 C 0.2243(3) 0.0153(3) 0.4061(2) 0.0256(6) Uani 1 1 d . . .
C6 C 0.3093(3) 0.0478(3) 0.5234(2) 0.0264(6) Uani 1 1 d . . .
C7 C 0.5723(4) 0.2504(3) 0.6515(3) 0.0324(7) Uani 1 1 d . . .
H7A H 0.5686 0.1973 0.7078 0.039 Uiso 1 1 calc R . .
H7B H 0.6838 0.2644 0.6336 0.039 Uiso 1 1 calc R . .
C8 C 0.4360(4) 0.4073(3) 0.7661(3) 0.0357(7) Uani 1 1 d . . .
H8 H 0.3524 0.3383 0.7801 0.043 Uiso 1 1 calc R . .
C9 C 0.4637(4) 0.5471(3) 0.8042(3) 0.0367(7) Uani 1 1 d . . .
H9 H 0.4007 0.5914 0.8481 0.044 Uiso 1 1 calc R . .
C10 C 0.6543(4) 0.5139(3) 0.7067(3) 0.0314(6) Uani 1 1 d . A .
C11 C 0.8022(5) 0.5380(4) 0.6522(4) 0.0556(10) Uani 1 1 d D . .
H11A H 0.8738 0.6346 0.6895 0.067 Uiso 0.645(5) 1 calc PR A 1
H11B H 0.8698 0.4786 0.6720 0.067 Uiso 0.645(5) 1 calc PR A 1
H11C H 0.7668 0.4686 0.5754 0.067 Uiso 0.355(5) 1 calc PR A 2
H11D H 0.8191 0.6291 0.6389 0.067 Uiso 0.355(5) 1 calc PR A 2
C12 C 0.7690(8) 0.5142(6) 0.5290(5) 0.0550(13) Uani 0.645(5) 1 d P A 1
H12A H 0.7004 0.4184 0.4897 0.082 Uiso 0.645(5) 1 calc PR A 1
H12B H 0.8759 0.5321 0.5064 0.082 Uiso 0.645(5) 1 calc PR A 1
H12C H 0.7083 0.5760 0.5075 0.082 Uiso 0.645(5) 1 calc PR A 1
C12A C 0.9588(13) 0.5349(11) 0.7061(10) 0.0550(13) Uani 0.355(5) 1 d PD A 2
H12D H 1.0031 0.6082 0.7797 0.082 Uiso 0.355(5) 1 calc PR A 2
H12E H 1.0364 0.5489 0.6566 0.082 Uiso 0.355(5) 1 calc PR A 2
H12F H 0.9476 0.4455 0.7200 0.082 Uiso 0.355(5) 1 calc PR A 2
H1B H -0.056(4) 0.152(3) 0.122(3) 0.054(11) Uiso 1 1 d D . .
H3B H 0.352(5) 0.165(4) -0.051(4) 0.064(12) Uiso 1 1 d . . .
H8A H 0.049(8) 0.364(5) -0.065(5) 0.106(19) Uiso 1 1 d . . .
H8B H 0.207(6) 0.474(5) -0.007(4) 0.070(14) Uiso 1 1 d . . .

loop_
_atom_site_aniso_label
_atom_site_aniso_U_11
_atom_site_aniso_U_22
_atom_site_aniso_U_33
_atom_site_aniso_U_23
_atom_site_aniso_U_13
_atom_site_aniso_U_12
Cd1 0.02913(12) 0.02208(13) 0.02449(13) 0.00575(9) 0.00588(8) 0.00804(8)
S1 0.0259(3) 0.0212(3) 0.0269(4) 0.0073(3) 0.0066(3) 0.0086(3)
O1 0.0278(10) 0.0311(11) 0.0406(13) 0.0095(10) 0.0020(9) 0.0115(9)
O2 0.0357(11) 0.0342(12) 0.0425(13) 0.0159(10) 0.0130(9) 0.0146(9)
O3 0.0323(11) 0.0317(11) 0.0311(11) 0.0107(9) 0.0090(9) 0.0114(9)
O4 0.0330(11) 0.0226(10) 0.0487(13) 0.0045(9) 0.0125(9) 0.0102(8)
O5 0.0260(10) 0.0327(11) 0.0471(13) 0.0142(10) 0.0091(9) 0.0113(8)
O6 0.0409(12) 0.0440(12) 0.0304(12) 0.0101(10) 0.0104(9) 0.0144(10)
O7 0.0357(11) 0.0302(11) 0.0472(14) 0.0204(10) 0.0075(10) 0.0076(9)
O8 0.0392(14) 0.0353(14) 0.084(2) 0.0166(14) 0.0167(13) 0.0151(11)
N1 0.0352(13) 0.0266(12) 0.0237(13) 0.0064(10) 0.0040(10) 0.0068(10)
N2 0.0388(13) 0.0264(12) 0.0248(13) 0.0071(10) 0.0027(10) 0.0070(10)
N3 0.0377(13) 0.0216(12) 0.0215(12) 0.0036(9) 0.0034(9) 0.0101(9)
N4 0.0333(12) 0.0226(12) 0.0237(12) 0.0042(9) 0.0045(9) 0.0097(9)
N5 0.0397(14) 0.0237(12) 0.0339(14) 0.0046(11) 0.0137(11) 0.0090(10)
C1 0.0440(18) 0.0430(19) 0.0360(18) 0.0190(15) 0.0115(14) 0.0161(15)
C2 0.0479(19) 0.045(2) 0.060(2) 0.0303(18) 0.0241(17) 0.0146(16)
C3 0.0331(16) 0.0350(17) 0.058(2) 0.0142(16) 0.0151(15) 0.0046(13)
C4 0.0311(15) 0.0312(16) 0.0376(17) 0.0076(13) 0.0046(13) 0.0092(12)
C5 0.0295(14) 0.0237(14) 0.0256(14) 0.0079(11) 0.0063(11) 0.0114(11)
C6 0.0307(14) 0.0229(14) 0.0288(15) 0.0077(11) 0.0091(11) 0.0127(11)
C7 0.0400(16) 0.0240(14) 0.0274(16) 0.0017(12) -0.0034(12) 0.0135(12)
C8 0.0384(16) 0.0284(15) 0.0365(17) 0.0065(13) 0.0137(13) 0.0040(12)
C9 0.0419(17) 0.0317(16) 0.0394(18) 0.0081(14) 0.0206(14) 0.0116(13)
C10 0.0370(16) 0.0229(14) 0.0313(16) 0.0042(12) 0.0089(12) 0.0072(12)
C11 0.055(2) 0.0339(18) 0.080(3) 0.0072(18) 0.037(2) 0.0126(16)
C12 0.059(3) 0.049(3) 0.060(4) 0.014(3) 0.031(3) 0.014(2)
C12A 0.059(3) 0.049(3) 0.060(4) 0.014(3) 0.031(3) 0.014(2)

loop_
_atom_type_symbol
_atom_type_description
_atom_type_scat_dispersion_real
_atom_type_scat_dispersion_imag
_atom_type_scat_source
C C 0.0033 0.0016 'International Tables Vol C Tables 4.2.6.8 and 6.1.1.4'
H H 0.0000 0.0000 'International Tables Vol C Tables 4.2.6.8 and 6.1.1.4'
Cd Cd -0.8075 1.2024 'International Tables Vol C Tables 4.2.6.8 and 6.1.1.4'
N N 0.0061 0.0033 'International Tables Vol C Tables 4.2.6.8 and 6.1.1.4'
O O 0.0106 0.0060 'International Tables Vol C Tables 4.2.6.8 and 6.1.1.4'
S S 0.1246 0.1234 'International Tables Vol C Tables 4.2.6.8 and 6.1.1.4'

loop_
_geom_angle_atom_site_label_1
_geom_angle_atom_site_label_2
_geom_angle_atom_site_label_3
_geom_angle
_geom_angle_site_symmetry_1
_geom_angle_site_symmetry_3
O1 Cd1 O3 90.15(7) . .
O1 Cd1 O4 81.15(7) . .
O1 Cd1 N1 88.28(8) . .
O2 Cd1 O1 164.60(8) . .
O2 Cd1 O3 91.21(7) . .
O2 Cd1 O4 83.47(7) . .
O2 Cd1 N1 89.46(8) . .
O4 Cd1 O3 92.17(7) . .
O4 Cd1 N1 84.42(8) . .
N1 Cd1 O3 176.43(7) . .
N5 Cd1 O1 105.37(8) 2_666 .
N5 Cd1 O2 90.02(8) 2_666 .
N5 Cd1 O3 86.78(8) 2_666 .
N5 Cd1 O4 173.39(8) 2_666 .
N5 Cd1 N1 96.73(9) 2_666 .
O4 S1 O5 109.07(12) . .
O4 S1 O6 108.46(12) . .
O6 S1 O5 109.84(13) . .
O7 S1 O4 109.63(13) . .
O7 S1 O5 109.57(11) . .
O7 S1 O6 110.25(13) . .
Cd1 O1 H1A 109.5 . .
Cd1 O1 H1B 120(3) . .
H1A O1 H1B 109.8 . .
Cd1 O2 H2A 110.1 . .
Cd1 O2 H2B 110.1 . .
H2A O2 H2B 108.8 . .
Cd1 O3 H3A 109.6 . .
Cd1 O3 H3B 114(2) . .
H3A O3 H3B 112.0 . .
S1 O4 Cd1 138.60(12) . .
H8A O8 H8B 110(4) . .
N2 N1 Cd1 116.28(17) . .
N2 N1 C5 109.3(2) . .
C5 N1 Cd1 133.96(18) . .
N1 N2 N3 108.3(2) . .
N2 N3 C6 110.5(2) . .
N2 N3 C7 120.5(2) . .
C6 N3 C7 128.9(2) . .
C8 N4 C7 125.1(2) . .
C8 N4 C10 108.1(2) . .
C10 N4 C7 126.6(3) . .
C9 N5 Cd1 121.43(19) . 2_666
C10 N5 Cd1 131.5(2) . 2_666
C10 N5 C9 106.7(2) . .
C2 C1 H1 122.6 . .
C2 C1 C6 114.8(3) . .
C6 C1 H1 122.6 . .
C1 C2 H2 118.4 . .
C1 C2 C3 123.3(3) . .
C3 C2 H2 118.4 . .
C2 C3 H3 119.4 . .
C4 C3 C2 121.3(3) . .
C4 C3 H3 119.4 . .
C3 C4 H4 121.6 . .
C3 C4 C5 116.9(3) . .
C5 C4 H4 121.6 . .
N1 C5 C4 131.7(3) . .
N1 C5 C6 107.4(2) . .
C6 C5 C4 120.9(3) . .
N3 C6 C1 132.6(3) . .
N3 C6 C5 104.5(2) . .
C5 C6 C1 122.9(3) . .
N3 C7 H7A 109.2 . .
N3 C7 H7B 109.2 . .
N4 C7 N3 112.0(2) . .
N4 C7 H7A 109.2 . .
N4 C7 H7B 109.2 . .
H7A C7 H7B 107.9 . .
N4 C8 H8 126.4 . .
C9 C8 N4 107.2(3) . .
C9 C8 H8 126.4 . .
N5 C9 H9 125.7 . .
C8 C9 N5 108.7(3) . .
C8 C9 H9 125.7 . .
N4 C10 C11 125.4(3) . .
N5 C10 N4 109.4(3) . .
N5 C10 C11 125.2(3) . .
C10 C11 H11A 107.6 . .
C10 C11 H11B 107.6 . .
C10 C11 H11C 107.0 . .
C10 C11 H11D 107.0 . .
H11A C11 H11B 107.0 . .
H11A C11 H11C 138.6 . .
H11A C11 H11D 40.8 . .
H11B C11 H11C 83.1 . .
H11B C11 H11D 139.1 . .
H11C C11 H11D 106.7 . .
C12 C11 C10 118.8(4) . .
C12 C11 H11A 107.6 . .
C12 C11 H11B 107.6 . .
C12 C11 H11C 33.7 . .
C12 C11 H11D 73.0 . .
C12A C11 C10 121.4(6) . .
C12A C11 H11A 72.7 . .
C12A C11 H11B 34.5 . .
C12A C11 H11C 107.0 . .
C12A C11 H11D 107.0 . .
C12A C11 C12 116.1(6) . .
C11 C12 H12A 109.5 . .
C11 C12 H12B 109.5 . .
C11 C12 H12C 109.5 . .
C11 C12A H12D 109.5 . .
C11 C12A H12E 109.5 . .
C11 C12A H12F 109.5 . .
H12D C12A H12E 109.5 . .
H12D C12A H12F 109.5 . .
H12E C12A H12F 109.5 . .

loop_
_geom_bond_atom_site_label_1
_geom_bond_atom_site_label_2
_geom_bond_distance
_geom_bond_site_symmetry_2
Cd1 O1 2.288(2) .
Cd1 O2 2.288(2) .
Cd1 O3 2.379(2) .
Cd1 O4 2.3080(19) .
Cd1 N1 2.372(2) .
Cd1 N5 2.269(2) 2_666
S1 O4 1.4756(19) .
S1 O5 1.4821(19) .
S1 O6 1.476(2) .
S1 O7 1.461(2) .
O1 H1A 0.8548 .
O1 H1B 0.827(18) .
O2 H2A 0.8638 .
O2 H2B 0.8643 .
O3 H3A 0.8606 .
O3 H3B 0.96(4) .
O8 H8A 0.85(6) .
O8 H8B 0.89(5) .
N1 N2 1.300(3) .
N1 C5 1.381(3) .
N2 N3 1.345(3) .
N3 C6 1.367(3) .
N3 C7 1.458(3) .
N4 C7 1.451(3) .
N4 C8 1.356(4) .
N4 C10 1.361(4) .
N5 Cd1 2.269(2) 2_666
N5 C9 1.387(4) .
N5 C10 1.325(4) .
C1 H1 0.9300 .
C1 C2 1.372(5) .
C1 C6 1.403(4) .
C2 H2 0.9300 .
C2 C3 1.406(5) .
C3 H3 0.9300 .
C3 C4 1.370(4) .
C4 H4 0.9300 .
C4 C5 1.401(4) .
C5 C6 1.389(4) .
C7 H7A 0.9700 .
C7 H7B 0.9700 .
C8 H8 0.9300 .
C8 C9 1.346(4) .
C9 H9 0.9300 .
C10 C11 1.486(4) .
C11 H11A 0.9700 .
C11 H11B 0.9700 .
C11 H11C 0.9700 .
C11 H11D 0.9700 .
C11 C12 1.416(7) .
C11 C12A 1.360(10) .
C12 H12A 0.9600 .
C12 H12B 0.9600 .
C12 H12C 0.9600 .
C12A H12D 0.9600 .
C12A H12E 0.9600 .
C12A H12F 0.9600 .

loop_
_geom_hbond_atom_site_label_D
_geom_hbond_atom_site_label_H
_geom_hbond_atom_site_label_A
_geom_hbond_distance_DH
_geom_hbond_distance_HA
_geom_hbond_distance_DA
_geom_hbond_angle_DHA
_geom_hbond_site_symmetry_A
O1 H1A O3 0.85 2.05 2.869(3) 159.2 2
O2 H2A S1 0.86 2.79 3.436(2) 133.0 .
O2 H2A O5 0.86 1.87 2.697(3) 159.8 .
O2 H2B S1 0.86 2.84 3.636(2) 153.8 2_655
O2 H2B O6 0.86 1.87 2.687(3) 156.4 2_655
O3 H3A O8 0.86 1.85 2.704(3) 171.6 .
O1 H1B S1 0.827(18) 2.85(2) 3.621(2) 156(3) 2
O1 H1B O6 0.827(18) 1.96(2) 2.773(3) 166(4) 2
O3 H3B S1 0.96(4) 3.08(4) 4.005(2) 162(3) 2_655
O3 H3B O5 0.96(4) 1.80(4) 2.758(3) 176(3) 2_655
O8 H8A S1 0.85(6) 2.75(6) 3.549(3) 157(4) 2
O8 H8A O7 0.85(6) 1.97(6) 2.810(3) 172(5) 2
O8 H8B O7 0.89(5) 2.14(4) 2.962(4) 153(4) 1_565

loop_
_geom_torsion_atom_site_label_1
_geom_torsion_atom_site_label_2
_geom_torsion_atom_site_label_3
_geom_torsion_atom_site_label_4
_geom_torsion
_geom_torsion_site_symmetry_1
_geom_torsion_site_symmetry_2
_geom_torsion_site_symmetry_3
_geom_torsion_site_symmetry_4
Cd1 N1 N2 N3 -173.92(16) . . . .
Cd1 N1 C5 C4 -8.3(5) . . . .
Cd1 N1 C5 C6 171.98(18) . . . .
Cd1 N5 C9 C8 -173.2(2) 2_666 . . .
Cd1 N5 C10 N4 173.24(18) 2_666 . . .
Cd1 N5 C10 C11 -6.0(5) 2_666 . . .
O1 Cd1 O4 S1 164.7(2) . . . .
O1 Cd1 N1 N2 -136.3(2) . . . .
O1 Cd1 N1 C5 52.2(2) . . . .
O2 Cd1 O4 S1 -16.1(2) . . . .
O2 Cd1 N1 N2 58.89(19) . . . .
O2 Cd1 N1 C5 -112.5(2) . . . .
O3 Cd1 O4 S1 74.9(2) . . . .
O3 Cd1 N1 N2 159.7(11) . . . .
O3 Cd1 N1 C5 -11.7(13) . . . .
O4 Cd1 N1 N2 142.4(2) . . . .
O4 Cd1 N1 C5 -29.0(2) . . . .
O5 S1 O4 Cd1 27.5(2) . . . .
O6 S1 O4 Cd1 -92.1(2) . . . .
O7 S1 O4 Cd1 147.50(18) . . . .
N1 Cd1 O4 S1 -106.2(2) . . . .
N1 N2 N3 C6 0.6(3) . . . .
N1 N2 N3 C7 178.0(2) . . . .
N1 C5 C6 N3 0.3(3) . . . .
N1 C5 C6 C1 -179.6(3) . . . .
N2 N1 C5 C4 179.8(3) . . . .
N2 N1 C5 C6 0.1(3) . . . .
N2 N3 C6 C1 179.2(3) . . . .
N2 N3 C6 C5 -0.5(3) . . . .
N2 N3 C7 N4 69.9(3) . . . .
N4 C8 C9 N5 -1.3(4) . . . .
N4 C10 C11 C12 77.0(5) . . . .
N4 C10 C11 C12A -80.4(7) . . . .
N5 Cd1 O4 S1 -5.8(8) 2_666 . . .
N5 Cd1 N1 N2 -31.1(2) 2_666 . . .
N5 Cd1 N1 C5 157.5(2) 2_666 . . .
N5 C10 C11 C12 -103.8(5) . . . .
N5 C10 C11 C12A 98.7(6) . . . .
C1 C2 C3 C4 -0.3(6) . . . .
C2 C1 C6 N3 178.8(3) . . . .
C2 C1 C6 C5 -1.4(4) . . . .
C2 C3 C4 C5 -0.5(5) . . . .
C3 C4 C5 N1 -179.4(3) . . . .
C3 C4 C5 C6 0.3(4) . . . .
C4 C5 C6 N3 -179.5(2) . . . .
C4 C5 C6 C1 0.7(4) . . . .
C5 N1 N2 N3 -0.5(3) . . . .
C6 N3 C7 N4 -113.3(3) . . . .
C6 C1 C2 C3 1.2(5) . . . .
C7 N3 C6 C1 2.2(5) . . . .
C7 N3 C6 C5 -177.6(2) . . . .
C7 N4 C8 C9 177.1(2) . . . .
C7 N4 C10 N5 -176.8(2) . . . .
C7 N4 C10 C11 2.5(5) . . . .
C8 N4 C7 N3 76.6(3) . . . .
C8 N4 C10 N5 -1.3(3) . . . .
C8 N4 C10 C11 178.0(3) . . . .
C9 N5 C10 N4 0.5(3) . . . .
C9 N5 C10 C11 -178.8(3) . . . .
C10 N4 C7 N3 -108.7(3) . . . .
C10 N4 C8 C9 1.6(3) . . . .
C10 N5 C9 C8 0.5(4) . . . .
